data_7709683
loop_
_publ_author_name
'Pyrch, Mikaela M.'
'Augustine, Logan J.'
'Williams, James M.'
'Mason, Sara E.'
'Forbes, Tori Z.'

_publ_section_title
;
 Use of vibrational spectroscopy to identify the formation of
 neptunyl--neptunyl interactions: a paired density functional theory and
 Raman spectroscopy study
;
_journal_name_full 'Dalton Transactions'
_journal_paper_doi 10.1039/D2DT00200K
_journal_year 2022
_chemical_formula_sum 'N6 Na Np3 O25'
_chemical_formula_weight 1218.05
_space_group_crystal_system hexagonal
_space_group_IT_number 191
_space_group_name_Hall '-P 6 2'
_space_group_name_H-M_alt 'P 6/m m m'
_audit_creation_method SHELXL-2017/1
_cell_angle_alpha 90
_cell_angle_beta 90
_cell_angle_gamma 120
_cell_formula_units_Z 1
_cell_length_a 8.1842(5)
_cell_length_b 8.1842(5)
_cell_length_c 11.2773(8)
_cell_measurement_reflns_used 9970
_cell_measurement_temperature 100(2)
_cell_measurement_theta_max 50.895
_cell_measurement_theta_min 5.751
_cell_volume 654.17(7)
_computing_structure_refinement 'SHELXL-2017/1 (Sheldrick, 2017)'
_computing_structure_solution 'SHELXT 2014/5 (Sheldrick, 2014)'
_diffrn_ambient_temperature 100(2)
_diffrn_measured_fraction_theta_full 0.986
_diffrn_measured_fraction_theta_max 0.989
_diffrn_measurement_device_type 'Bruker D8 Quest'
_diffrn_measurement_method 'Phi and omega scan'
_diffrn_radiation_type MoK\a
_diffrn_radiation_wavelength 0.71073
_diffrn_reflns_av_R_equivalents 0.0319
_diffrn_reflns_av_unetI/netI 0.0076
_diffrn_reflns_Laue_measured_fraction_full 0.986
_diffrn_reflns_Laue_measured_fraction_max 0.989
_diffrn_reflns_limit_h_max 10
_diffrn_reflns_limit_h_min -10
_diffrn_reflns_limit_k_max 10
_diffrn_reflns_limit_k_min -10
_diffrn_reflns_limit_l_max 14
_diffrn_reflns_limit_l_min -14
_diffrn_reflns_number 20562
_diffrn_reflns_point_group_measured_fraction_full 0.986
_diffrn_reflns_point_group_measured_fraction_max 0.989
_diffrn_reflns_theta_full 25.242
_diffrn_reflns_theta_max 27.157
_diffrn_reflns_theta_min 2.874
_diffrn_source 'sealed tube'
_exptl_absorpt_coefficient_mu 11.946
_exptl_absorpt_correction_type multi-scan
_exptl_absorpt_process_details SADABS
_exptl_crystal_colour green
_exptl_crystal_density_diffrn 3.092
_exptl_crystal_description plate
_exptl_crystal_F_000 532
_exptl_crystal_size_max 0.45
_exptl_crystal_size_mid 0.3
_exptl_crystal_size_min 0.3
_exptl_transmission_factor_max 0.7455
_exptl_transmission_factor_min 0.5905
_refine_diff_density_max 0.647
_refine_diff_density_min -1.449
_refine_diff_density_rms 0.132
_refine_ls_extinction_method none
_refine_ls_goodness_of_fit_ref 1.198
_refine_ls_hydrogen_treatment undef
_refine_ls_matrix_type full
_refine_ls_number_parameters 32
_refine_ls_number_reflns 345
_refine_ls_number_restraints 0
_refine_ls_restrained_S_all 1.198
_refine_ls_R_factor_all 0.0132
_refine_ls_R_factor_gt 0.0132
_refine_ls_shift/su_max 0.000
_refine_ls_shift/su_mean 0.000
_refine_ls_structure_factor_coef Fsqd
_refine_ls_weighting_details 'w=1/[\s^2^(Fo^2^)+(0.0248P)^2^+0.4967P] where P=(Fo^2^+2Fc^2^)/3'
_refine_ls_weighting_scheme calc
_refine_ls_wR_factor_gt 0.0361
_refine_ls_wR_factor_ref 0.0361
_reflns_Friedel_coverage 0.000
_reflns_number_gt 345
_reflns_number_total 345
_reflns_threshold_expression 'I > 2\s(I)'
_cod_data_source_file d2dt00200k1.cif
_cod_data_source_block p6onm_b_pl_sq
_cod_original_cell_volume 654.17(9)
_cod_database_code 7709683
_shelx_shelxl_version_number 2017/1
_shelx_space_group_comment
;
The symmetry employed for this shelxl refinement is uniquely defined
by the following loop, which should always be used as a source of
symmetry information in preference to the above space-group names.
They are only intended as comments.
;

loop_
_space_group_symop_operation_xyz
'x, y, z'
'x-y, x, z'
'-y, x-y, z'
'-x, -y, z'
'-x+y, -x, z'
'y, -x+y, z'
'-y, -x, -z'
'x-y, -y, -z'
'x, x-y, -z'
'y, x, -z'
'-x+y, y, -z'
'-x, -x+y, -z'
'-x, -y, -z'
'-x+y, -x, -z'
'y, -x+y, -z'
'x, y, -z'
'x-y, x, -z'
'-y, x-y, -z'
'y, x, z'
'-x+y, y, z'
'-x, -x+y, z'
'-y, -x, z'
'x-y, -y, z'
'x, x-y, z'

loop_
_atom_site_label
_atom_site_type_symbol
_atom_site_fract_x
_atom_site_fract_y
_atom_site_fract_z
_atom_site_U_iso_or_equiv
_atom_site_adp_type
_atom_site_occupancy
_atom_site_site_symmetry_order
_atom_site_calc_flag
_atom_site_refinement_flags_posn
_atom_site_refinement_flags_adp
_atom_site_refinement_flags_occupancy
_atom_site_disorder_assembly
_atom_site_disorder_group
Np1 Np 0.500000 0.500000 0.500000 0.01591(12) Uani 1 8 d S T P . .
Na1 Na 0.000000 0.000000 0.500000 0.0424(16) Uani 1 24 d S T P . .
O1 O 0.4201(6) 0.1752(5) 0.500000 0.0269(13) Uani 0.5 2 d S T P . .
O2 O 0.500000 0.500000 0.1287(5) 0.097(4) Uani 1 4 d S T P . .
O3 O 0.3492(6) 0.4399(6) 0.2953(3) 0.0389(9) Uani 0.5 1 d . . P . .
O4 O 0.000000 0.000000 0.3240(19) 0.132(13) Uani 0.5 12 d S T P . .
N1 N 0.500000 0.500000 0.2381(6) 0.0489(18) Uani 1 4 d S T P . .

loop_
_atom_site_aniso_label
_atom_site_aniso_U_11
_atom_site_aniso_U_22
_atom_site_aniso_U_33
_atom_site_aniso_U_23
_atom_site_aniso_U_13
_atom_site_aniso_U_12
Np1 0.00803(14) 0.00803(14) 0.03243(17) 0.000 0.000 0.00457(9)
Na1 0.0168(17) 0.0168(17) 0.094(5) 0.000 0.000 0.0084(8)
O1 0.0145(18) 0.017(3) 0.047(2) 0.000 0.000 0.0060(15)
O2 0.105(4) 0.105(4) 0.028(3) 0.000 0.000 0.014(4)
O3 0.029(2) 0.044(2) 0.0384(17) 0.0035(16) -0.0039(17) 0.0139(16)
O4 0.18(2) 0.18(2) 0.045(11) 0.000 0.000 0.088(11)
N1 0.045(3) 0.045(3) 0.040(3) 0.000 0.000 0.010(2)

loop_
_atom_type_symbol
_atom_type_description
_atom_type_scat_dispersion_real
_atom_type_scat_dispersion_imag
_atom_type_scat_source
N N 0.0061 0.0033 'International Tables Vol C Tables 4.2.6.8 and 6.1.1.4'
Na Na 0.0362 0.0249 'International Tables Vol C Tables 4.2.6.8 and 6.1.1.4'
Np Np -11.4937 4.1493 'International Tables Vol C Tables 4.2.6.8 and 6.1.1.4'
O O 0.0106 0.0060 'International Tables Vol C Tables 4.2.6.8 and 6.1.1.4'

loop_
_geom_angle_atom_site_label_1
_geom_angle_atom_site_label_2
_geom_angle_atom_site_label_3
_geom_angle
_geom_angle_site_symmetry_1
_geom_angle_site_symmetry_3
_geom_angle_publ_flag
O1 Np1 O1 180.0 21_665 9_556 ?
O1 Np1 O1 84.3(3) 21_665 14_666 ?
O1 Np1 O1 95.7(3) 9_556 14_666 ?
O1 Np1 O1 95.7(3) 21_665 2 ?
O1 Np1 O1 84.3(3) 9_556 2 ?
O1 Np1 O1 180.0 14_666 2 ?
O1 Np1 O1 175.83(6) 21_665 . ?
O1 Np1 O1 4.17(6) 9_556 . ?
O1 Np1 O1 91.5(2) 14_666 . ?
O1 Np1 O1 88.5(2) 2 . ?
O1 Np1 O1 4.17(6) 21_665 13_666 ?
O1 Np1 O1 175.83(6) 9_556 13_666 ?
O1 Np1 O1 88.5(2) 14_666 13_666 ?
O1 Np1 O1 91.5(2) 2 13_666 ?
O1 Np1 O1 180.0 . 13_666 ?
O1 Np1 O1 91.5(2) 21_665 19 ?
O1 Np1 O1 88.5(2) 9_556 19 ?
O1 Np1 O1 175.83(6) 14_666 19 ?
O1 Np1 O1 4.17(6) 2 19 ?
O1 Np1 O1 92.7(2) . 19 ?
O1 Np1 O1 87.3(2) 13_666 19 ?
O1 Np1 O1 88.5(2) 21_665 7_666 ?
O1 Np1 O1 91.5(2) 9_556 7_666 ?
O1 Np1 O1 4.17(6) 14_666 7_666 ?
O1 Np1 O1 175.83(6) 2 7_666 ?
O1 Np1 O1 87.3(2) . 7_666 ?
O1 Np1 O1 92.7(2) 13_666 7_666 ?
O1 Np1 O1 180.0 19 7_666 ?
O1 Np1 O3 114.87(10) 21_665 19 ?
O1 Np1 O3 65.13(10) 9_556 19 ?
O1 Np1 O3 94.69(11) 14_666 19 ?
O1 Np1 O3 85.31(11) 2 19 ?
O1 Np1 O3 65.38(10) . 19 ?
O1 Np1 O3 114.62(10) 13_666 19 ?
O1 Np1 O3 87.06(10) 19 19 ?
O1 Np1 O3 92.94(10) 7_666 19 ?
O1 Np1 O3 65.13(10) 21_665 7_666 ?
O1 Np1 O3 114.87(10) 9_556 7_666 ?
O1 Np1 O3 85.31(11) 14_666 7_666 ?
O1 Np1 O3 94.69(11) 2 7_666 ?
O1 Np1 O3 114.62(10) . 7_666 ?
O1 Np1 O3 65.38(10) 13_666 7_666 ?
O1 Np1 O3 92.94(10) 19 7_666 ?
O1 Np1 O3 87.06(10) 7_666 7_666 ?
O3 Np1 O3 180.0 19 7_666 ?
O1 Np1 O3 85.31(11) 21_665 13_666 ?
O1 Np1 O3 94.69(11) 9_556 13_666 ?
O1 Np1 O3 65.13(10) 14_666 13_666 ?
O1 Np1 O3 114.87(10) 2 13_666 ?
O1 Np1 O3 92.94(10) . 13_666 ?
O1 Np1 O3 87.06(10) 13_666 13_666 ?
O1 Np1 O3 114.62(10) 19 13_666 ?
O1 Np1 O3 65.38(10) 7_666 13_666 ?
O3 Np1 O3 150.76(18) 19 13_666 ?
O3 Np1 O3 29.24(18) 7_666 13_666 ?
O1 Np1 O3 65.13(10) 21_665 22_665 ?
O1 Np1 O3 114.87(10) 9_556 22_665 ?
O1 Np1 O3 85.31(11) 14_666 22_665 ?
O1 Np1 O3 94.69(11) 2 22_665 ?
O1 Np1 O3 114.62(10) . 22_665 ?
O1 Np1 O3 65.38(10) 13_666 22_665 ?
O1 Np1 O3 92.94(10) 19 22_665 ?
O1 Np1 O3 87.06(10) 7_666 22_665 ?
O3 Np1 O3 49.99(19) 19 22_665 ?
O3 Np1 O3 130.01(19) 7_666 22_665 ?
O3 Np1 O3 140.4(2) 13_666 22_665 ?
O4 Na1 O4 180.0 13_556 . ?
O4 Na1 O1 90.000(2) 13_556 21 ?
O4 Na1 O1 90.000(2) . 21 ?
O4 Na1 O1 90.000(2) 13_556 9_556 ?
O4 Na1 O1 90.000(2) . 9_556 ?
O1 Na1 O1 180.0 21 9_556 ?
O4 Na1 O1 90.000(2) 13_556 14_556 ?
O4 Na1 O1 90.000(2) . 14_556 ?
O1 Na1 O1 49.06(13) 21 14_556 ?
O1 Na1 O1 130.94(13) 9_556 14_556 ?
O4 Na1 O1 90.000(2) 13_556 2 ?
O4 Na1 O1 90.000(2) . 2 ?
O1 Na1 O1 130.94(13) 21 2 ?
O1 Na1 O1 49.06(13) 9_556 2 ?
O1 Na1 O1 180.00(12) 14_556 2 ?
O4 Na1 O1 90.000(2) 13_556 19 ?
O4 Na1 O1 90.000(2) . 19 ?
O1 Na1 O1 120.0 21 19 ?
O1 Na1 O1 60.000(1) 9_556 19 ?
O1 Na1 O1 169.06(13) 14_556 19 ?
O1 Na1 O1 10.94(13) 2 19 ?
O4 Na1 O1 90.000(2) 13_556 7_556 ?
O4 Na1 O1 90.000(2) . 7_556 ?
O1 Na1 O1 60.0 21 7_556 ?
O1 Na1 O1 120.0 9_556 7_556 ?
O1 Na1 O1 10.94(13) 14_556 7_556 ?
O1 Na1 O1 169.06(14) 2 7_556 ?
O1 Na1 O1 180.0 19 7_556 ?
O4 Na1 O1 90.000(2) 13_556 13_556 ?
O4 Na1 O1 90.000(2) . 13_556 ?
O1 Na1 O1 10.94(13) 21 13_556 ?
O1 Na1 O1 169.06(14) 9_556 13_556 ?
O1 Na1 O1 60.0 14_556 13_556 ?
O1 Na1 O1 120.0 2 13_556 ?
O1 Na1 O1 109.06(13) 19 13_556 ?
O1 Na1 O1 70.94(14) 7_556 13_556 ?
O4 Na1 O1 90.0 13_556 20 ?
O4 Na1 O1 90.0 . 20 ?
O1 Na1 O1 60.0 21 20 ?
O1 Na1 O1 120.000(1) 9_556 20 ?
O1 Na1 O1 109.06(14) 14_556 20 ?
O1 Na1 O1 70.94(14) 2 20 ?
O1 Na1 O1 60.0 19 20 ?
O1 Na1 O1 120.000(1) 7_556 20 ?
O1 Na1 O1 49.06(14) 13_556 20 ?
O4 Na1 O1 90.0 13_556 8_556 ?
O4 Na1 O1 90.0 . 8_556 ?
O1 Na1 O1 120.000(1) 21 8_556 ?
O1 Na1 O1 60.0 9_556 8_556 ?
O1 Na1 O1 70.94(14) 14_556 8_556 ?
O1 Na1 O1 109.06(14) 2 8_556 ?
O1 Na1 O1 120.000(1) 19 8_556 ?
O1 Na1 O1 60.0 7_556 8_556 ?
O1 Na1 O1 130.94(14) 13_556 8_556 ?
O1 Na1 O1 180.0 20 8_556 ?
O4 Na1 O1 90.0 13_556 15_556 ?
O4 Na1 O1 90.0 . 15_556 ?
O1 Na1 O1 109.06(14) 21 15_556 ?
O1 Na1 O1 70.94(14) 9_556 15_556 ?
O1 Na1 O1 60.0 14_556 15_556 ?
O1 Na1 O1 120.000(1) 2 15_556 ?
O1 Na1 O1 130.94(14) 19 15_556 ?
O1 Na1 O1 49.06(13) 7_556 15_556 ?
O1 Na1 O1 120.000(1) 13_556 15_556 ?
O1 Na1 O1 169.06(14) 20 15_556 ?
O1 Na1 O1 10.94(14) 8_556 15_556 ?
O1 O1 Np1 162.17(13) 9_556 3_655 ?
O1 O1 Np1 13.66(11) 9_556 . ?
Np1 O1 Np1 148.5(2) 3_655 . ?
O1 O1 Na1 84.53(7) 9_556 . ?
Np1 O1 Na1 113.30(18) 3_655 . ?
Np1 O1 Na1 98.19(12) . . ?
N1 O3 O3 59.2(2) . 19 ?
N1 O3 O3 46.6(2) . 22_665 ?
O3 O3 O3 90.000(2) 19 22_665 ?
N1 O3 Np1 96.0(3) . . ?
O3 O3 Np1 75.38(9) 19 . ?
O3 O3 Np1 70.19(10) 22_665 . ?
O2 N1 O3 121.0(3) . . ?
O2 N1 O3 121.0(3) . 22_665 ?
O3 N1 O3 86.9(5) . 22_665 ?
O2 N1 O3 121.0(3) . 4_665 ?
O3 N1 O3 118.1(6) . 4_665 ?
O3 N1 O3 61.6(4) 22_665 4_665 ?
O2 N1 O3 121.0(3) . 19 ?
O3 N1 O3 61.6(4) . 19 ?
O3 N1 O3 118.1(6) 22_665 19 ?
O3 N1 O3 86.9(5) 4_665 19 ?
O2 N1 Np1 180.0 . . ?
O3 N1 Np1 59.0(3) . . ?
O3 N1 Np1 59.0(3) 22_665 . ?
O3 N1 Np1 59.0(3) 4_665 . ?
O3 N1 Np1 59.0(3) 19 . ?

loop_
_geom_bond_atom_site_label_1
_geom_bond_atom_site_label_2
_geom_bond_distance
_geom_bond_site_symmetry_2
_geom_bond_publ_flag
Np1 O1 1.850(4) 21_665 ?
Np1 O1 1.850(4) 9_556 ?
Np1 O1 1.850(4) 14_666 ?
Np1 O1 1.850(4) 2 ?
Np1 O1 2.399(4) . ?
Np1 O1 2.399(4) 13_666 ?
Np1 O1 2.399(4) 19 ?
Np1 O1 2.399(4) 7_666 ?
Np1 O3 2.547(4) 19 ?
Np1 O3 2.547(4) 7_666 ?
Np1 O3 2.547(4) 13_666 ?
Np1 O3 2.547(4) 22_665 ?
Na1 O4 1.99(2) 13_556 ?
Na1 O4 1.99(2) . ?
Na1 O1 2.991(4) 21 ?
Na1 O1 2.991(4) 9_556 ?
Na1 O1 2.991(4) 14_556 ?
Na1 O1 2.991(4) 2 ?
Na1 O1 2.991(4) 19 ?
Na1 O1 2.991(4) 7_556 ?
Na1 O1 2.991(4) 13_556 ?
Na1 O1 2.991(4) 20 ?
Na1 O1 2.991(4) 8_556 ?
Na1 O1 2.991(4) 15_556 ?
O1 O1 0.570(7) 9_556 ?
O2 N1 1.234(9) . ?
O3 N1 1.255(5) . ?
O3 O3 1.286(8) 19 ?
O3 O3 1.726(9) 22_665 ?

loop_
_geom_torsion_atom_site_label_1
_geom_torsion_atom_site_label_2
_geom_torsion_atom_site_label_3
_geom_torsion_atom_site_label_4
_geom_torsion
_geom_torsion_site_symmetry_1
_geom_torsion_site_symmetry_2
_geom_torsion_site_symmetry_3
_geom_torsion_site_symmetry_4
_geom_torsion_publ_flag
O3 O3 N1 O2 111.0(2) 19 . . . ?
O3 O3 N1 O2 -124.6(3) 22_665 . . . ?
Np1 O3 N1 O2 180.000(1) . . . . ?
O3 O3 N1 O3 -124.4(4) 19 . . 22_665 ?
Np1 O3 N1 O3 -55.4(3) . . . 22_665 ?
O3 O3 N1 O3 -69.0(2) 19 . . 4_665 ?
O3 O3 N1 O3 55.4(3) 22_665 . . 4_665 ?
Np1 O3 N1 O3 0.001(1) . . . 4_665 ?
O3 O3 N1 O3 124.4(4) 22_665 . . 19 ?
Np1 O3 N1 O3 69.0(2) . . . 19 ?
O3 O3 N1 Np1 -69.0(2) 19 . . . ?
O3 O3 N1 Np1 55.4(3) 22_665 . . . ?
